data_4104801
loop_
_publ_author_name
'Madhab C. Das'
'Parimal K. Bharadwaj'

_publ_section_title
;
 A Porous Coordination Polymer Exhibiting Reversible Single-Crystal to
 Single-Crystal Substitution Reactions at Mn(II) Centers by Nitrile Guest
 Molecules
;
_journal_name_full 'Journal of the American Chemical Society'
_journal_page_first 10942
_journal_page_last 10949
_journal_paper_doi 10.1021/ja9006035
_journal_volume 131
_journal_year 2009
_chemical_formula_sum 'C34 H46 Mn2 N6 O15'
_chemical_formula_weight 888.65
_chemical_name_systematic
;
 ?
;
_space_group_IT_number 15
_symmetry_cell_setting monoclinic
_symmetry_space_group_name_Hall '-C 2yc'
_symmetry_space_group_name_H-M 'C 1 2/c 1'
_atom_sites_solution_hydrogens geom
_atom_sites_solution_primary direct
_atom_sites_solution_secondary difmap
_audit_creation_method SHELXL-97
_cell_angle_alpha 90.000
_cell_angle_beta 111.668(6)
_cell_angle_gamma 90.000
_cell_formula_units_Z 4
_cell_length_a 18.421(5)
_cell_length_b 15.029(4)
_cell_length_c 16.355(5)
_cell_measurement_temperature 100(1)
_cell_measurement_theta_max 28.4
_cell_measurement_theta_min 2.3
_cell_volume 4208(2)
_computing_cell_refinement 'SAINT 6.45 ( Bruker, 2003)'
_computing_data_collection 'SMART 5.628 (Bruker, 2003)'
_computing_data_reduction 'SAINT 6.45  (Bruker, 2003)'
_computing_molecular_graphics 'Diamond 2.1e'
_computing_structure_refinement 'SHELXL-97 (Sheldrick, 1997)'
_computing_structure_solution SIR-97
_diffrn_ambient_temperature 100(1)
_diffrn_measured_fraction_theta_full 0.988
_diffrn_measured_fraction_theta_max 0.988
_diffrn_measurement_device_type 'Bruker SMART APEX'
_diffrn_measurement_method /w-scans
_diffrn_radiation_monochromator graphite
_diffrn_radiation_source 'fine-focus sealed tube'
_diffrn_radiation_type MoK\a
_diffrn_radiation_wavelength 0.71069
_diffrn_reflns_av_R_equivalents 0.0584
_diffrn_reflns_av_sigmaI/netI 0.0634
_diffrn_reflns_limit_h_max 22
_diffrn_reflns_limit_h_min -24
_diffrn_reflns_limit_k_max 11
_diffrn_reflns_limit_k_min -19
_diffrn_reflns_limit_l_max 19
_diffrn_reflns_limit_l_min -21
_diffrn_reflns_number 13213
_diffrn_reflns_theta_full 28.29
_diffrn_reflns_theta_max 28.29
_diffrn_reflns_theta_min 2.38
_exptl_absorpt_coefficient_mu 0.672
_exptl_absorpt_correction_T_max 0.8944
_exptl_absorpt_correction_T_min 0.8774
_exptl_absorpt_correction_type empirical
_exptl_absorpt_process_details 'SADABAS 2.10 (Bruker 2003)'
_exptl_crystal_colour 'pale yellow'
_exptl_crystal_density_diffrn 1.403
_exptl_crystal_description block
_exptl_crystal_F_000 1848
_exptl_crystal_size_max 0.19
_exptl_crystal_size_mid 0.18
_exptl_crystal_size_min 0.16
_refine_diff_density_max 0.631
_refine_diff_density_min -0.481
_refine_diff_density_rms 0.185
_refine_ls_extinction_method none
_refine_ls_goodness_of_fit_ref 1.052
_refine_ls_hydrogen_treatment constr
_refine_ls_matrix_type full
_refine_ls_number_parameters 238
_refine_ls_number_reflns 5168
_refine_ls_number_restraints 0
_refine_ls_restrained_S_all 1.052
_refine_ls_R_factor_all 0.1024
_refine_ls_R_factor_gt 0.0637
_refine_ls_shift/su_max 0.000
_refine_ls_shift/su_mean 0.000
_refine_ls_structure_factor_coef Fsqd
_refine_ls_weighting_details 'calc w=1/[\s^2^(Fo^2^)+(0.1691P)^2^+1.5095P] where P=(Fo^2^+2Fc^2^)/3'
_refine_ls_weighting_scheme calc
_refine_ls_wR_factor_gt 0.1586
_refine_ls_wR_factor_ref 0.2210
_reflns_number_gt 3105
_reflns_number_total 5168
_reflns_threshold_expression >2sigma(I)
_cod_data_source_file ja9006035_si_002_09.cif
_cod_data_source_block complex4'
_cod_original_cell_volume 4208(3)
_cod_database_code 4104801

loop_
_symmetry_equiv_pos_as_xyz
'x, y, z'
'-x, y, -z+1/2'
'x+1/2, y+1/2, z'
'-x+1/2, y+1/2, -z+1/2'
'-x, -y, -z'
'x, -y, z-1/2'
'-x+1/2, -y+1/2, -z'
'x+1/2, -y+1/2, z-1/2'

loop_
_atom_site_label
_atom_site_type_symbol
_atom_site_fract_x
_atom_site_fract_y
_atom_site_fract_z
_atom_site_U_iso_or_equiv
_atom_site_adp_type
_atom_site_occupancy
_atom_site_symmetry_multiplicity
_atom_site_calc_flag
_atom_site_refinement_flags
Mn1 Mn 0.27585(8) 0.10828(8) 0.54667(7) 0.0340(4) Uani 1 1 d .
O4 O 0.2868(4) -0.0242(4) 0.1638(4) 0.0334(15) Uani 1 1 d .
O3 O 0.2595(4) 0.0444(4) 0.0363(4) 0.0375(16) Uani 1 1 d .
O1 O 0.1971(4) 0.2662(4) 0.3921(3) 0.0380(14) Uani 1 1 d .
O2 O 0.2535(4) 0.1331(4) 0.4124(3) 0.0385(13) Uani 1 1 d .
C2 C 0.2250(5) 0.2018(6) 0.2738(5) 0.0357(17) Uani 1 1 d .
N1 N 0.1823(5) 0.3559(5) 0.0858(5) 0.0328(17) Uani 1 1 d .
NH1 H 0.1904 0.3570 0.0372 0.039 Uiso 1 1 calc R
N2 N -0.0959(4) 0.4094(5) 0.0683(4) 0.0349(16) Uani 1 1 d .
C4 C 0.2018(5) 0.2802(6) 0.1376(5) 0.0267(17) Uani 1 1 d .
C7 C 0.2665(5) 0.0443(6) 0.1167(5) 0.0330(18) Uani 1 1 d .
C1 C 0.2468(5) 0.1263(5) 0.2403(5) 0.0392(18) Uani 1 1 d .
H1 H 0.2616 0.0751 0.2745 0.033 Uiso 1 1 calc R
C6 C 0.2465(5) 0.1275(6) 0.1552(5) 0.0326(18) Uani 1 1 d .
C3 C 0.2015(5) 0.2786(6) 0.2227(5) 0.0375(18) Uani 1 1 d .
H3 H 0.1856 0.3284 0.2454 0.034 Uiso 1 1 calc R
C8 C 0.2251(5) 0.2018(5) 0.3665(4) 0.0351(16) Uani 1 1 d .
C5 C 0.2238(6) 0.2031(6) 0.1038(5) 0.041(2) Uani 1 1 d .
H5 H 0.2231 0.2030 0.0466 0.040 Uiso 1 1 calc R
C11 C 0.0640(5) 0.4239(6) 0.0962(6) 0.0317(19) Uani 1 1 d .
OW1 O 0.1479(5) 0.1212(7) 0.5165(7) 0.0454(3) Uani 1 1 d .
C14 C 0.1488(6) 0.4326(6) 0.1110(6) 0.0321(19) Uani 1 1 d .
H14A H 0.1555 0.4837 0.0781 0.038 Uiso 1 1 calc R
H14B H 0.1775 0.4444 0.1729 0.038 Uiso 1 1 calc R
C12 C 0.0151(6) 0.3652(8) 0.0357(8) 0.035(3) Uani 1 1 d .
H12 H 0.0350 0.3288 0.0030 0.063 Uiso 1 1 calc R
C10 C 0.0292(7) 0.4759(9) 0.1394(7) 0.042(3) Uani 1 1 d .
H10 H 0.0587 0.5174 0.1803 0.068 Uiso 1 1 calc R
C9 C -0.0497(7) 0.4674(9) 0.1229(7) 0.042(3) Uani 1 1 d .
H9 H -0.0716 0.5054 0.1524 0.066 Uiso 1 1 calc R
C13 C -0.0626(6) 0.3601(8) 0.0235(8) 0.035(3) Uani 1 1 d .
H13 H -0.0939 0.3203 -0.0182 0.059 Uiso 1 1 calc R
N3 N 0.3929(13) 0.328(2) 0.2398(18) 0.054(8) Uani 1 1 d .
C17 C 0.3924(14) 0.333(3) 0.158(2) 0.061(7) Uani 1 1 d .
H17 H 0.3792 0.3869 0.1286 0.095 Uiso 1 1 calc R
C15 C 0.4136(19) 0.243(3) 0.285(4) 0.050 Uani 1 1 d .
H15A H 0.4115 0.2473 0.3422 0.099 Uiso 1 1 calc R
H15B H 0.4656 0.2267 0.2897 0.099 Uiso 1 1 calc R
H15C H 0.3775 0.1982 0.2514 0.099 Uiso 1 1 calc R
C16 C 0.3714(19) 0.405(3) 0.281(4) 0.059(6) Uani 1 1 d .
H16A H 0.3744 0.3890 0.3388 0.088 Uiso 1 1 calc R
H16B H 0.3191 0.4228 0.2460 0.088 Uiso 1 1 calc R
H16C H 0.4067 0.4531 0.2846 0.088 Uiso 1 1 calc R
O5 O 0.409(3) 0.269(5) 0.119(3) 0.045(10) Uani 1 1 d .
OW2 O -0.0149(9) 0.1047(11) 0.4156(9) 0.046 Uani 1 1 d .
OW3 O 0.0000 0.1340(4) 0.2500 0.040 Uani 1 2 d S

loop_
_atom_site_aniso_label
_atom_site_aniso_U_11
_atom_site_aniso_U_22
_atom_site_aniso_U_33
_atom_site_aniso_U_23
_atom_site_aniso_U_13
_atom_site_aniso_U_12
Mn1 0.0512(11) 0.0311(6) 0.0226(7) 0.0013(6) 0.0156(7) 0.0003(7)
O4 0.057(4) 0.028(3) 0.021(3) 0.001(2) 0.021(3) 0.002(3)
O3 0.052(5) 0.034(4) 0.019(3) 0.004(2) 0.017(3) 0.002(3)
O1 0.054(4) 0.038(3) 0.025(3) 0.011(2) 0.017(3) 0.002(3)
O2 0.048(4) 0.034(3) 0.024(4) 0.011(3) 0.007(3) 0.004(3)
C2 0.041(5) 0.037(4) 0.023(3) 0.007(3) 0.004(3) 0.002(4)
N1 0.047(5) 0.029(4) 0.024(4) 0.017(3) 0.007(4) 0.004(3)
N2 0.042(4) 0.033(4) 0.025(3) 0.013(3) 0.006(3) 0.001(3)
C4 0.035(5) 0.026(4) 0.021(4) 0.012(3) 0.006(3) -0.001(3)
C7 0.044(5) 0.036(4) 0.021(3) 0.008(3) 0.015(3) -0.002(4)
C1 0.045(5) 0.035(4) 0.028(4) 0.013(3) 0.004(3) 0.002(3)
C6 0.037(5) 0.037(5) 0.021(4) 0.011(3) 0.005(3) 0.004(3)
C3 0.047(5) 0.034(4) 0.022(4) 0.008(3) 0.003(4) -0.001(4)
C8 0.042(4) 0.032(4) 0.025(3) 0.007(3) 0.004(3) 0.002(3)
C5 0.053(6) 0.035(5) 0.026(4) 0.012(3) 0.005(4) 0.002(4)
C11 0.041(5) 0.029(4) 0.022(4) 0.014(4) 0.007(4) 0.004(4)
OW1 0.051(7) 0.041(7) 0.034(8) 0.011(6) 0.005(6) -0.002(5)
C14 0.044(5) 0.028(4) 0.022(4) 0.014(3) 0.007(4) -0.002(4)
C12 0.044(6) 0.032(7) 0.023(7) 0.015(6) 0.006(5) 0.003(5)
C10 0.056(7) 0.037(9) 0.026(5) 0.012(6) 0.007(5) 0.004(6)
C9 0.057(7) 0.035(8) 0.024(6) 0.007(6) 0.005(5) -0.002(6)
C13 0.041(6) 0.031(6) 0.027(7) 0.014(5) 0.007(5) -0.003(5)
N3 0.074(5) 0.045(5) 0.032(5) 0.012(4) 0.008(4) 0.004(4)
C17 0.072(8) 0.054(8) 0.047(8) 0.021(7) 0.012(7) 0.005(7)
C15 0.064(7) 0.045(7) 0.031(7) 0.013(6) 0.007(6) 0.003(6)
C16 0.074(4) 0.056(4) 0.037(4) 0.012(5) 0.009(5) 0.002(5)
O5 0.066(5) 0.043(5) 0.026(5) 0.013(4) 0.008(4) -0.002(4)
OW2 0.054(3) 0.043(4) 0.031(3) 0.006(4) 0.004(4) -0.002(4)
OW3 0.051(7) 0.041(8) 0.021(7) 0.008(6) 0.005(6) 0.002(6)

loop_
_atom_type_symbol
_atom_type_description
_atom_type_scat_dispersion_real
_atom_type_scat_dispersion_imag
_atom_type_scat_source
C C 0.0033 0.0016 'International Tables Vol C Tables 4.2.6.8 and 6.1.1.4'
H H 0.0000 0.0000 'International Tables Vol C Tables 4.2.6.8 and 6.1.1.4'
N N 0.0061 0.0033 'International Tables Vol C Tables 4.2.6.8 and 6.1.1.4'
O O 0.0106 0.0060 'International Tables Vol C Tables 4.2.6.8 and 6.1.1.4'
Mn Mn 0.3368 0.7283 'International Tables Vol C Tables 4.2.6.8 and 6.1.1.4'

loop_
_geom_angle_atom_site_label_1
_geom_angle_atom_site_label_2
_geom_angle_atom_site_label_3
_geom_angle
_geom_angle_site_symmetry_1
_geom_angle_site_symmetry_3
O1 Mn1 O2 104.9(2) 7_556 .
O1 Mn1 OW1 94.2(3) 7_556 .
O2 Mn1 OW1 88.3(3) . .
O1 Mn1 O4 99.6(2) 7_556 6_556
O2 Mn1 O4 155.4(2) . 6_556
OW1 Mn1 O4 89.6(3) . 6_556
O1 Mn1 N2 88.9(3) 7_556 8_556
O2 Mn1 N2 88.6(2) . 8_556
OW1 Mn1 N2 176.1(3) . 8_556
O4 Mn1 N2 92.3(3) 6_556 8_556
O1 Mn1 O3 157.6(2) 7_556 6_556
O2 Mn1 O3 97.4(2) . 6_556
OW1 Mn1 O3 88.4(3) . 6_556
O4 Mn1 O3 58.1(2) 6_556 6_556
N2 Mn1 O3 89.8(3) 8_556 6_556
O1 Mn1 C7 128.5(2) 7_556 6_556
O2 Mn1 C7 126.5(2) . 6_556
OW1 Mn1 C7 86.4(3) . 6_556
O4 Mn1 C7 28.9(2) 6_556 6_556
N2 Mn1 C7 93.6(3) 8_556 6_556
O3 Mn1 C7 29.3(2) 6_556 6_556
C7 O4 Mn1 91.4(5) . 6
C7 O3 Mn1 87.8(5) . 6
C8 O1 Mn1 143.6(6) . 7_556
C8 O2 Mn1 129.6(5) . .
C1 C2 C3 120.9(7) . .
C1 C2 C8 120.2(7) . .
C3 C2 C8 118.9(7) . .
C4 N1 C14 121.7(7) . .
C4 N1 NH1 119.2 . .
C14 N1 NH1 119.2 . .
C9 N2 C13 115.3(9) . .
C9 N2 Mn1 124.0(7) . 8_455
C13 N2 Mn1 120.7(6) . 8_455
N1 C4 C3 122.0(7) . .
N1 C4 C5 118.9(7) . .
C3 C4 C5 119.1(7) . .
O4 C7 O3 121.9(7) . .
O4 C7 C6 119.2(7) . .
O3 C7 C6 118.9(7) . .
O4 C7 Mn1 59.6(4) . 6
O3 C7 Mn1 62.8(4) . 6
C6 C7 Mn1 169.7(6) . 6
C2 C1 C6 119.4(7) . .
C2 C1 H1 120.3 . .
C6 C1 H1 120.3 . .
C5 C6 C1 120.5(8) . .
C5 C6 C7 119.7(7) . .
C1 C6 C7 119.7(7) . .
C4 C3 C2 119.8(7) . .
C4 C3 H3 120.1 . .
C2 C3 H3 120.1 . .
O1 C8 O2 124.6(6) . .
O1 C8 C2 119.4(7) . .
O2 C8 C2 116.1(7) . .
C6 C5 C4 120.3(7) . .
C6 C5 H5 119.9 . .
C4 C5 H5 119.9 . .
C10 C11 C12 115.5(9) . .
C10 C11 C14 121.9(9) . .
C12 C11 C14 122.6(8) . .
N1 C14 C11 114.6(8) . .
N1 C14 H14A 108.6 . .
C11 C14 H14A 108.6 . .
N1 C14 H14B 108.6 . .
C11 C14 H14B 108.6 . .
H14A C14 H14B 107.6 . .
C13 C12 C11 120.6(9) . .
C13 C12 H12 119.7 . .
C11 C12 H12 119.7 . .
C11 C10 C9 120.5(9) . .
C11 C10 H10 119.8 . .
C9 C10 H10 119.8 . .
N2 C9 C10 124.4(10) . .
N2 C9 H9 117.8 . .
C10 C9 H9 117.8 . .
N2 C13 C12 123.6(9) . .
N2 C13 H13 118.2 . .
C12 C13 H13 118.2 . .
C17 N3 C16 121(2) . .
C17 N3 C15 117(3) . .
C16 N3 C15 122(4) . .
O5 C17 N3 124(3) . .
O5 C17 H17 118.0 . .
N3 C17 H17 118.0 . .
N3 C15 H15A 109.5 . .
N3 C15 H15B 109.5 . .
H15A C15 H15B 109.5 . .
N3 C15 H15C 109.5 . .
H15A C15 H15C 109.5 . .
H15B C15 H15C 109.5 . .
N3 C16 H16A 109.5 . .
N3 C16 H16B 109.5 . .
H16A C16 H16B 109.5 . .
N3 C16 H16C 109.5 . .
H16A C16 H16C 109.5 . .
H16B C16 H16C 109.5 . .

loop_
_geom_bond_atom_site_label_1
_geom_bond_atom_site_label_2
_geom_bond_distance
_geom_bond_site_symmetry_2
Mn1 O1 2.107(6) 7_556
Mn1 O2 2.112(5) .
Mn1 OW1 2.230(8) .
Mn1 O4 2.241(6) 6_556
Mn1 N2 2.272(8) 8_556
Mn1 O3 2.312(7) 6_556
Mn1 C7 2.597(8) 6_556
O4 C7 1.257(10) .
O4 Mn1 2.241(6) 6
O3 C7 1.273(9) .
O3 Mn1 2.312(7) 6
O1 C8 1.240(9) .
O1 Mn1 2.107(6) 7_556
O2 C8 1.270(9) .
C2 C1 1.382(11) .
C2 C3 1.396(11) .
C2 C8 1.517(9) .
N1 C4 1.385(11) .
N1 C14 1.438(11) .
N1 NH1 0.8600 .
N2 C9 1.311(12) .
N2 C13 1.338(12) .
N2 Mn1 2.272(8) 8_455
C4 C3 1.395(11) .
C4 C5 1.406(12) .
C7 C6 1.506(11) .
C7 Mn1 2.597(8) 6
C1 C6 1.391(10) .
C1 H1 0.9300 .
C6 C5 1.383(12) .
C3 H3 0.9300 .
C5 H5 0.9300 .
C11 C10 1.362(14) .
C11 C12 1.382(14) .
C11 C14 1.496(13) .
C14 H14A 0.9700 .
C14 H14B 0.9700 .
C12 C13 1.373(15) .
C12 H12 0.9300 .
C10 C9 1.383(16) .
C10 H10 0.9300 .
C9 H9 0.9300 .
C13 H13 0.9300 .
N3 C17 1.34(4) .
N3 C16 1.47(6) .
N3 C15 1.46(6) .
C17 O5 1.25(8) .
C17 H17 0.9300 .
C15 H15A 0.9600 .
C15 H15B 0.9600 .
C15 H15C 0.9600 .
C16 H16A 0.9600 .
C16 H16B 0.9600 .
C16 H16C 0.9600 .

loop_
_geom_torsion_atom_site_label_1
_geom_torsion_atom_site_label_2
_geom_torsion_atom_site_label_3
_geom_torsion_atom_site_label_4
_geom_torsion
_geom_torsion_site_symmetry_1
O1 Mn1 O2 C8 -31.1(8) 7_556
OW1 Mn1 O2 C8 62.7(7) .
O4 Mn1 O2 C8 147.9(7) 6_556
N2 Mn1 O2 C8 -119.6(7) 8_556
O3 Mn1 O2 C8 150.8(7) 6_556
C7 Mn1 O2 C8 147.0(7) 6_556
C14 N1 C4 C3 -10.0(13) .
C14 N1 C4 C5 171.0(9) .
Mn1 O4 C7 O3 -9.0(9) 6
Mn1 O4 C7 C6 168.2(7) 6
Mn1 O3 C7 O4 8.7(9) 6
Mn1 O3 C7 C6 -168.5(8) 6
C3 C2 C1 C6 1.1(14) .
C8 C2 C1 C6 -180.0(8) .
C2 C1 C6 C5 -0.7(14) .
C2 C1 C6 C7 -177.2(8) .
O4 C7 C6 C5 -179.7(9) .
O3 C7 C6 C5 -2.5(13) .
Mn1 C7 C6 C5 -99(3) 6
O4 C7 C6 C1 -3.2(13) .
O3 C7 C6 C1 174.1(9) .
Mn1 C7 C6 C1 77(3) 6
N1 C4 C3 C2 -177.1(8) .
C5 C4 C3 C2 1.9(14) .
C1 C2 C3 C4 -1.7(14) .
C8 C2 C3 C4 179.3(8) .
Mn1 O1 C8 O2 91.9(11) 7_556
Mn1 O1 C8 C2 -89.3(10) 7_556
Mn1 O2 C8 O1 -7.8(13) .
Mn1 O2 C8 C2 173.4(5) .
C1 C2 C8 O1 -171.9(8) .
C3 C2 C8 O1 7.1(12) .
C1 C2 C8 O2 6.9(12) .
C3 C2 C8 O2 -174.0(8) .
C1 C6 C5 C4 0.9(14) .
C7 C6 C5 C4 177.4(9) .
N1 C4 C5 C6 177.5(8) .
C3 C4 C5 C6 -1.5(14) .
C4 N1 C14 C11 -77.1(10) .
C10 C11 C14 N1 159.4(9) .
C12 C11 C14 N1 -23.1(13) .
C10 C11 C12 C13 -1.5(17) .
C14 C11 C12 C13 -179.2(10) .
C12 C11 C10 C9 1.0(17) .
C14 C11 C10 C9 178.6(10) .
C13 N2 C9 C10 -4.0(18) .
Mn1 N2 C9 C10 177.0(10) 8_455
C11 C10 C9 N2 2(2) .
C9 N2 C13 C12 3.3(17) .
Mn1 N2 C13 C12 -177.6(10) 8_455
C11 C12 C13 N2 -1(2) .
C16 N3 C17 O5 -178(4) .
C15 N3 C17 O5 0(5) .
